data_4033313
loop_
_publ_author_name
'Ma, Haichao'
'Zhang, Xiaoyan'
'Chen, Liangliang'
'Yu, Wei'

_publ_section_title
;
 A Domino Azidation/C-H Amination Approach toward Trifluoromethyl
 Substituted Imidazoles.
;
_journal_issue 22
_journal_name_full 'The Journal of organic chemistry'
_journal_page_first 11841
_journal_page_last 11847
_journal_paper_doi 10.1021/acs.joc.7b01361
_journal_volume 82
_journal_year 2017
_chemical_formula_moiety 'C14 H13 F3 N2 O2'
_chemical_formula_sum 'C14 H13 F3 N2 O2'
_chemical_formula_weight 298.26
_space_group_crystal_system monoclinic
_space_group_IT_number 14
_space_group_name_Hall '-P 2ybc'
_space_group_name_H-M_alt 'P 1 21/c 1'
_symmetry_space_group_name_Hall '-P 2ybc'
_symmetry_space_group_name_H-M 'P 1 21/c 1'
_atom_sites_solution_hydrogens geom
_atom_sites_solution_primary direct
_audit_creation_date 2017-05-24
_audit_creation_method
;
Olex2 1.2
(compiled 2017.03.28 svn.r3405 for OlexSys, GUI svn.r5337)
;
_cell_angle_alpha 90
_cell_angle_beta 104.030(7)
_cell_angle_gamma 90
_cell_formula_units_Z 8
_cell_length_a 12.9089(8)
_cell_length_b 24.6306(18)
_cell_length_c 9.2995(8)
_cell_measurement_reflns_used 2013
_cell_measurement_temperature 289.53(10)
_cell_measurement_theta_max 22.3070
_cell_measurement_theta_min 3.6830
_cell_volume 2868.6(4)
_computing_cell_refinement
;
CrysAlisPro, Agilent Technologies,
Version 1.171.36.28 (release 01-02-2013 CrysAlis171 .NET)
(compiled Feb  1 2013,16:14:44)
;
_computing_data_collection
;
CrysAlisPro, Agilent Technologies,
Version 1.171.36.28 (release 01-02-2013 CrysAlis171 .NET)
(compiled Feb  1 2013,16:14:44)
;
_computing_data_reduction
;
CrysAlisPro, Agilent Technologies,
Version 1.171.36.28 (release 01-02-2013 CrysAlis171 .NET)
(compiled Feb  1 2013,16:14:44)
;
_computing_molecular_graphics 'Olex2 (Dolomanov et al., 2009)'
_computing_publication_material 'Olex2 (Dolomanov et al., 2009)'
_computing_structure_refinement 'ShelXL (Sheldrick, 2015)'
_computing_structure_solution 'ShelXS (Sheldrick, 2008)'
_diffrn_ambient_temperature 289.53(10)
_diffrn_detector_area_resol_mean 16.0733
_diffrn_measured_fraction_theta_full 0.997
_diffrn_measured_fraction_theta_max 0.998
_diffrn_measurement_details
;
#__ type_ start__ end____ width___ exp.time_
  1 omega  -17.00   12.00   1.0000    4.0000
omega____ theta____ kappa____ phi______ frames
    -      -19.5055  -99.0000   60.0000 29

#__ type_ start__ end____ width___ exp.time_
  2 omega -102.00  -68.00   1.0000    4.0000
omega____ theta____ kappa____ phi______ frames
    -      -19.5055  178.0000  -90.0000 34

#__ type_ start__ end____ width___ exp.time_
  3 omega   35.00   89.00   1.0000    4.0000
omega____ theta____ kappa____ phi______ frames
    -       22.7867  178.0000   60.0000 54

#__ type_ start__ end____ width___ exp.time_
  4 omega  -25.00   98.00   1.0000    4.0000
omega____ theta____ kappa____ phi______ frames
    -       22.7867   19.0000  120.0000 123
;
_diffrn_measurement_device_type 'SuperNova, Dual, Cu at zero, Eos'
_diffrn_measurement_method '\w scans'
_diffrn_orient_matrix_UB_11 0.0142489000
_diffrn_orient_matrix_UB_12 -0.0258338000
_diffrn_orient_matrix_UB_13 0.0324295000
_diffrn_orient_matrix_UB_21 -0.0117958000
_diffrn_orient_matrix_UB_22 -0.0119546000
_diffrn_orient_matrix_UB_23 -0.0714903000
_diffrn_orient_matrix_UB_31 0.0535679000
_diffrn_orient_matrix_UB_32 0.0042412000
_diffrn_orient_matrix_UB_33 -0.0042135000
_diffrn_radiation_monochromator mirror
_diffrn_radiation_type MoK\a
_diffrn_radiation_wavelength 0.71073
_diffrn_reflns_av_R_equivalents 0.0286
_diffrn_reflns_av_unetI/netI 0.0490
_diffrn_reflns_Laue_measured_fraction_full 0.997
_diffrn_reflns_Laue_measured_fraction_max 0.998
_diffrn_reflns_limit_h_max 15
_diffrn_reflns_limit_h_min -15
_diffrn_reflns_limit_k_max 30
_diffrn_reflns_limit_k_min -26
_diffrn_reflns_limit_l_max 11
_diffrn_reflns_limit_l_min -7
_diffrn_reflns_number 11177
_diffrn_reflns_point_group_measured_fraction_full 0.997
_diffrn_reflns_point_group_measured_fraction_max 0.998
_diffrn_reflns_theta_full 25.242
_diffrn_reflns_theta_max 26.021
_diffrn_reflns_theta_min 3.355
_diffrn_source 'SuperNova (Mo) X-ray Source'
_exptl_absorpt_coefficient_mu 0.119
_exptl_absorpt_correction_T_max 1.00000
_exptl_absorpt_correction_T_min 0.89075
_exptl_absorpt_correction_type multi-scan
_exptl_absorpt_process_details
;
CrysAlisPro, Agilent Technologies,
Version 1.171.36.28 (release 01-02-2013 CrysAlis171 .NET)
(compiled Feb  1 2013,16:14:44)
Empirical absorption correction using spherical harmonics,
 implemented in SCALE3 ABSPACK scaling algorithm.
;
_exptl_crystal_colour 'clear light colourless'
_exptl_crystal_colour_lustre clear
_exptl_crystal_colour_modifier light
_exptl_crystal_colour_primary colourless
_exptl_crystal_density_diffrn 1.381
_exptl_crystal_description block
_exptl_crystal_F_000 1232
_exptl_crystal_size_max 0.17
_exptl_crystal_size_mid 0.15
_exptl_crystal_size_min 0.14
_refine_diff_density_max 0.381
_refine_diff_density_min -0.267
_refine_diff_density_rms 0.041
_refine_ls_extinction_method none
_refine_ls_goodness_of_fit_ref 1.028
_refine_ls_hydrogen_treatment constr
_refine_ls_matrix_type full
_refine_ls_number_parameters 383
_refine_ls_number_reflns 5639
_refine_ls_number_restraints 0
_refine_ls_restrained_S_all 1.028
_refine_ls_R_factor_all 0.1125
_refine_ls_R_factor_gt 0.0655
_refine_ls_shift/su_max 0.000
_refine_ls_shift/su_mean 0.000
_refine_ls_structure_factor_coef Fsqd
_refine_ls_weighting_details 'w=1/[\s^2^(Fo^2^)+(0.0709P)^2^+1.2005P] where P=(Fo^2^+2Fc^2^)/3'
_refine_ls_weighting_scheme calc
_refine_ls_wR_factor_gt 0.1571
_refine_ls_wR_factor_ref 0.1925
_reflns_Friedel_coverage 0.000
_reflns_number_gt 3267
_reflns_number_total 5639
_reflns_threshold_expression 'I > 2\s(I)'
_cod_data_source_file jo7b01361_si_002.cif
_cod_data_source_block mahaich_ome
_cod_database_code 4033313
_shelx_shelxl_version_number 2014/7
_shelx_space_group_comment
;
The symmetry employed for this shelxl refinement is uniquely defined
by the following loop, which should always be used as a source of
symmetry information in preference to the above space-group names.
They are only intended as comments.
;
_reflns_odcompleteness_completeness 99.70
_reflns_odcompleteness_iscentric 1
_reflns_odcompleteness_theta 26.32
_olex2_refinement_description
;
1. Fixed Uiso
 At 1.2 times of:
  All C(H) groups, All C(H,H) groups, All N(H) groups
 At 1.5 times of:
  All C(H,H,H) groups
2.a Secondary CH2 refined with riding coordinates:
 C11(H11A,H11B), C25(H25A,H25B)
2.b Aromatic/amide H refined with riding coordinates:
 N2(H2), C2(H2A), C3(H3), C4(H4), C5(H5), N4(H4A), C16(H16), C17(H17),
 C18(H18), C19(H19)
2.c Idealised Me refined as rotating group:
 C12(H12A,H12B,H12C), C13(H13A,H13B,H13C), C26(H26A,H26B,H26C), C27(H27A,H27B,
 H27C)
;
_olex2_date_sample_data_collection 2017-05-04
_olex2_submission_special_instructions 'No special instructions were received'

loop_
_space_group_symop_operation_xyz
'x, y, z'
'-x, y+1/2, -z+1/2'
'-x, -y, -z'
'x, -y-1/2, z-1/2'

loop_
_atom_site_label
_atom_site_type_symbol
_atom_site_fract_x
_atom_site_fract_y
_atom_site_fract_z
_atom_site_U_iso_or_equiv
_atom_site_adp_type
_atom_site_occupancy
_atom_site_site_symmetry_order
_atom_site_calc_flag
_atom_site_refinement_flags_posn
F1 F 0.6884(2) 0.36664(11) 0.3463(5) 0.203(2) Uani 1 1 d .
F2 F 0.6332(2) 0.43234(16) 0.4446(3) 0.1545(13) Uani 1 1 d .
F3 F 0.69268(17) 0.44520(12) 0.2645(3) 0.1243(10) Uani 1 1 d .
O1 O 0.35786(17) 0.52133(9) 0.0932(3) 0.0815(8) Uani 1 1 d .
O2 O 0.52283(17) 0.52175(9) 0.2372(3) 0.0848(8) Uani 1 1 d .
N1 N 0.49345(19) 0.35044(10) 0.1824(3) 0.0641(7) Uani 1 1 d .
N2 N 0.36463(18) 0.40740(10) 0.0843(3) 0.0578(7) Uani 1 1 d .
H2 H 0.3035 0.4193 0.0356 0.069 Uiso 1 1 calc R
C1 C 0.3617(2) 0.26451(13) -0.0265(4) 0.0620(8) Uani 1 1 d .
C2 C 0.2905(3) 0.22293(14) -0.0784(4) 0.0740(10) Uani 1 1 d .
H2A H 0.3150 0.1920 -0.1172 0.089 Uiso 1 1 calc R
C3 C 0.1848(3) 0.22556(15) -0.0748(4) 0.0817(11) Uani 1 1 d .
H3 H 0.1392 0.1967 -0.1103 0.098 Uiso 1 1 calc R
C4 C 0.1470(3) 0.27064(16) -0.0191(4) 0.0769(10) Uani 1 1 d .
H4 H 0.0752 0.2731 -0.0186 0.092 Uiso 1 1 calc R
C5 C 0.2162(2) 0.31261(14) 0.0367(4) 0.0656(9) Uani 1 1 d .
H5 H 0.1907 0.3431 0.0761 0.079 Uiso 1 1 calc R
C6 C 0.3235(2) 0.30987(13) 0.0349(3) 0.0558(7) Uani 1 1 d .
C7 C 0.3943(2) 0.35491(12) 0.0982(3) 0.0567(8) Uani 1 1 d .
C8 C 0.5265(2) 0.40202(13) 0.2198(4) 0.0617(8) Uani 1 1 d .
C9 C 0.4472(2) 0.43866(13) 0.1600(3) 0.0579(8) Uani 1 1 d .
C10 C 0.4362(2) 0.49769(13) 0.1590(4) 0.0614(8) Uani 1 1 d .
C11 C 0.5207(3) 0.58080(15) 0.2450(5) 0.0911(12) Uani 1 1 d .
H11A H 0.5074 0.5961 0.1462 0.109 Uiso 1 1 calc R
H11B H 0.4640 0.5924 0.2900 0.109 Uiso 1 1 calc R
C12 C 0.6228(4) 0.5993(2) 0.3332(7) 0.158(3) Uani 1 1 d .
H12A H 0.6791 0.5833 0.2966 0.237 Uiso 1 1 calc GR
H12B H 0.6303 0.5888 0.4347 0.237 Uiso 1 1 calc GR
H12C H 0.6267 0.6381 0.3269 0.237 Uiso 1 1 calc GR
C13 C 0.4753(3) 0.25957(17) -0.0409(5) 0.0959(13) Uani 1 1 d .
H13A H 0.4967 0.2930 -0.0781 0.144 Uiso 1 1 calc GR
H13B H 0.4800 0.2306 -0.1081 0.144 Uiso 1 1 calc GR
H13C H 0.5215 0.2519 0.0545 0.144 Uiso 1 1 calc GR
C14 C 0.6351(3) 0.41113(16) 0.3163(5) 0.0837(12) Uani 1 1 d .
F4 F -0.11928(17) 0.52906(11) 0.5644(3) 0.1076(8) Uani 1 1 d .
F5 F -0.17875(16) 0.50346(10) 0.7419(3) 0.1069(8) Uani 1 1 d .
F6 F -0.18940(17) 0.58587(9) 0.6819(3) 0.1206(10) Uani 1 1 d .
O3 O 0.16863(18) 0.44117(9) 0.8936(3) 0.0878(8) Uani 1 1 d .
O4 O 0.00974(17) 0.43846(9) 0.7346(3) 0.0772(7) Uani 1 1 d .
N3 N 0.00306(18) 0.60524(10) 0.8537(3) 0.0578(6) Uani 1 1 d .
N4 N 0.14047(18) 0.55167(9) 0.9397(3) 0.0549(6) Uani 1 1 d .
H4A H 0.2025 0.5410 0.9883 0.066 Uiso 1 1 calc R
C15 C 0.1618(2) 0.69938(12) 0.9602(3) 0.0527(7) Uani 1 1 d .
C16 C 0.2283(2) 0.73855(13) 1.0414(4) 0.0600(8) Uani 1 1 d .
H16 H 0.2271 0.7734 1.0026 0.072 Uiso 1 1 calc R
C17 C 0.2959(2) 0.72785(14) 1.1769(4) 0.0650(9) Uani 1 1 d .
H17 H 0.3398 0.7550 1.2282 0.078 Uiso 1 1 calc R
C18 C 0.2981(2) 0.67660(14) 1.2357(4) 0.0686(9) Uani 1 1 d .
H18 H 0.3428 0.6689 1.3279 0.082 Uiso 1 1 calc R
C19 C 0.2335(2) 0.63650(13) 1.1572(4) 0.0619(8) Uani 1 1 d .
H19 H 0.2354 0.6018 1.1970 0.074 Uiso 1 1 calc R
C20 C 0.1655(2) 0.64748(12) 1.0192(3) 0.0515(7) Uani 1 1 d .
C21 C 0.1024(2) 0.60238(12) 0.9382(3) 0.0522(7) Uani 1 1 d .
C22 C -0.0205(2) 0.55428(12) 0.8005(3) 0.0537(7) Uani 1 1 d .
C23 C 0.0642(2) 0.51977(12) 0.8511(3) 0.0528(7) Uani 1 1 d .
C24 C 0.0868(2) 0.46300(13) 0.8301(4) 0.0609(8) Uani 1 1 d .
C25 C 0.0271(3) 0.38173(14) 0.7007(5) 0.0971(14) Uani 1 1 d .
H25A H 0.0994 0.3767 0.6903 0.117 Uiso 1 1 calc R
H25B H 0.0163 0.3584 0.7798 0.117 Uiso 1 1 calc R
C26 C -0.0497(4) 0.36841(19) 0.5619(5) 0.1117(15) Uani 1 1 d .
H26A H -0.0393 0.3923 0.4850 0.167 Uiso 1 1 calc GR
H26B H -0.1209 0.3726 0.5743 0.167 Uiso 1 1 calc GR
H26C H -0.0392 0.3315 0.5351 0.167 Uiso 1 1 calc GR
C27 C 0.0905(3) 0.71438(14) 0.8119(4) 0.0705(9) Uani 1 1 d .
H27A H 0.1034 0.6901 0.7373 0.106 Uiso 1 1 calc GR
H27B H 0.1055 0.7509 0.7874 0.106 Uiso 1 1 calc GR
H27C H 0.0171 0.7117 0.8164 0.106 Uiso 1 1 calc GR
C28 C -0.1265(3) 0.54311(14) 0.6982(4) 0.0660(9) Uani 1 1 d .

loop_
_atom_site_aniso_label
_atom_site_aniso_U_11
_atom_site_aniso_U_22
_atom_site_aniso_U_33
_atom_site_aniso_U_23
_atom_site_aniso_U_13
_atom_site_aniso_U_12
F1 0.1088(19) 0.0797(18) 0.331(5) -0.005(2) -0.117(3) 0.0218(15)
F2 0.116(2) 0.235(4) 0.0896(19) -0.022(2) -0.0203(16) -0.035(2)
F3 0.0590(12) 0.148(2) 0.152(2) 0.026(2) -0.0010(14) -0.0229(14)
O1 0.0603(13) 0.0594(14) 0.1086(19) 0.0007(14) -0.0110(13) 0.0100(11)
O2 0.0635(13) 0.0564(14) 0.117(2) -0.0147(14) -0.0121(13) 0.0037(11)
N1 0.0557(14) 0.0547(16) 0.0729(18) 0.0057(14) -0.0018(12) 0.0049(12)
N2 0.0477(13) 0.0517(15) 0.0671(17) -0.0020(13) 0.0004(11) 0.0062(11)
C1 0.0627(19) 0.0568(19) 0.061(2) 0.0007(16) 0.0040(15) 0.0089(15)
C2 0.079(2) 0.056(2) 0.076(2) -0.0089(18) -0.0017(18) 0.0058(17)
C3 0.075(2) 0.064(2) 0.094(3) -0.007(2) -0.002(2) -0.0157(19)
C4 0.0579(19) 0.076(3) 0.093(3) -0.003(2) 0.0114(18) -0.0086(18)
C5 0.0607(19) 0.062(2) 0.075(2) -0.0019(18) 0.0162(16) 0.0034(16)
C6 0.0544(17) 0.0548(18) 0.0534(18) 0.0047(15) 0.0037(13) 0.0030(14)
C7 0.0531(16) 0.0531(18) 0.0608(19) 0.0034(15) 0.0075(14) 0.0067(14)
C8 0.0545(17) 0.0568(19) 0.066(2) 0.0041(17) 0.0000(14) 0.0019(15)
C9 0.0509(16) 0.0534(18) 0.0641(19) -0.0003(16) 0.0036(14) 0.0029(14)
C10 0.0548(18) 0.0562(19) 0.067(2) -0.0037(16) 0.0033(15) 0.0007(15)
C11 0.087(3) 0.059(2) 0.116(3) -0.019(2) 0.003(2) -0.0005(19)
C12 0.117(4) 0.103(4) 0.207(6) -0.038(4) -0.050(4) -0.010(3)
C13 0.069(2) 0.097(3) 0.119(3) -0.030(3) 0.018(2) 0.017(2)
C14 0.062(2) 0.070(3) 0.102(3) 0.007(2) -0.012(2) 0.0007(19)
F4 0.0866(14) 0.152(2) 0.0710(15) -0.0140(15) -0.0072(11) -0.0140(14)
F5 0.0680(13) 0.1066(18) 0.131(2) 0.0268(15) -0.0057(12) -0.0358(12)
F6 0.0732(13) 0.0785(15) 0.173(3) -0.0187(16) -0.0416(14) 0.0216(11)
O3 0.0692(14) 0.0573(14) 0.112(2) -0.0124(14) -0.0253(14) 0.0119(11)
O4 0.0684(13) 0.0527(13) 0.0913(17) -0.0151(12) -0.0178(12) 0.0024(11)
N3 0.0489(13) 0.0483(14) 0.0717(17) -0.0024(13) 0.0061(12) -0.0012(11)
N4 0.0472(13) 0.0478(14) 0.0627(16) -0.0004(12) -0.0002(11) 0.0032(11)
C15 0.0508(15) 0.0515(18) 0.0575(18) 0.0005(15) 0.0166(13) 0.0009(13)
C16 0.0616(18) 0.0485(18) 0.071(2) -0.0039(16) 0.0179(16) -0.0094(14)
C17 0.0598(18) 0.058(2) 0.074(2) -0.0144(18) 0.0102(16) -0.0030(15)
C18 0.0642(19) 0.068(2) 0.066(2) -0.0120(18) -0.0009(16) 0.0043(16)
C19 0.0627(18) 0.0495(18) 0.068(2) -0.0035(16) 0.0055(16) 0.0048(15)
C20 0.0475(15) 0.0474(17) 0.0584(18) -0.0066(14) 0.0103(13) -0.0011(12)
C21 0.0479(15) 0.0479(17) 0.0593(18) 0.0001(15) 0.0099(13) 0.0002(13)
C22 0.0482(15) 0.0504(17) 0.0591(18) 0.0016(15) 0.0062(13) -0.0033(13)
C23 0.0495(15) 0.0479(17) 0.0560(18) -0.0028(15) 0.0030(13) -0.0035(13)
C24 0.0569(17) 0.0506(18) 0.066(2) -0.0041(16) -0.0026(15) -0.0009(14)
C25 0.095(3) 0.053(2) 0.119(3) -0.019(2) -0.023(2) 0.0014(19)
C26 0.137(4) 0.092(3) 0.098(3) -0.025(3) 0.015(3) -0.031(3)
C27 0.075(2) 0.064(2) 0.068(2) 0.0069(18) 0.0094(17) -0.0107(17)
C28 0.0583(19) 0.056(2) 0.075(2) 0.0045(18) -0.0020(16) -0.0022(16)

loop_
_atom_type_symbol
_atom_type_description
_atom_type_scat_dispersion_real
_atom_type_scat_dispersion_imag
_atom_type_scat_source
C C 0.0033 0.0016 'International Tables Vol C Tables 4.2.6.8 and 6.1.1.4'
H H 0.0000 0.0000 'International Tables Vol C Tables 4.2.6.8 and 6.1.1.4'
F F 0.0171 0.0103 'International Tables Vol C Tables 4.2.6.8 and 6.1.1.4'
N N 0.0061 0.0033 'International Tables Vol C Tables 4.2.6.8 and 6.1.1.4'
O O 0.0106 0.0060 'International Tables Vol C Tables 4.2.6.8 and 6.1.1.4'

loop_
_geom_angle_atom_site_label_1
_geom_angle_atom_site_label_2
_geom_angle_atom_site_label_3
_geom_angle
C10 O2 C11 116.9(3)
C7 N1 C8 105.7(2)
C7 N2 H2 125.6
C7 N2 C9 108.9(2)
C9 N2 H2 125.6
C2 C1 C6 117.6(3)
C2 C1 C13 119.2(3)
C6 C1 C13 123.2(3)
C1 C2 H2A 118.8
C3 C2 C1 122.4(3)
C3 C2 H2A 118.8
C2 C3 H3 120.1
C4 C3 C2 119.7(3)
C4 C3 H3 120.1
C3 C4 H4 120.2
C3 C4 C5 119.5(3)
C5 C4 H4 120.2
C4 C5 H5 119.5
C4 C5 C6 120.9(3)
C6 C5 H5 119.5
C1 C6 C7 121.4(3)
C5 C6 C1 119.7(3)
C5 C6 C7 119.0(3)
N1 C7 N2 110.3(3)
N1 C7 C6 126.1(3)
N2 C7 C6 123.5(3)
N1 C8 C9 110.7(3)
N1 C8 C14 119.2(3)
C9 C8 C14 130.1(3)
N2 C9 C8 104.5(3)
N2 C9 C10 119.7(3)
C8 C9 C10 135.8(3)
O1 C10 O2 124.2(3)
O1 C10 C9 123.7(3)
O2 C10 C9 112.1(3)
O2 C11 H11A 110.0
O2 C11 H11B 110.0
H11A C11 H11B 108.4
C12 C11 O2 108.5(3)
C12 C11 H11A 110.0
C12 C11 H11B 110.0
C11 C12 H12A 109.5
C11 C12 H12B 109.5
C11 C12 H12C 109.5
H12A C12 H12B 109.5
H12A C12 H12C 109.5
H12B C12 H12C 109.5
C1 C13 H13A 109.5
C1 C13 H13B 109.5
C1 C13 H13C 109.5
H13A C13 H13B 109.5
H13A C13 H13C 109.5
H13B C13 H13C 109.5
F1 C14 F2 105.6(4)
F1 C14 F3 108.0(4)
F1 C14 C8 112.2(3)
F2 C14 C8 112.8(4)
F3 C14 F2 102.7(4)
F3 C14 C8 114.7(3)
C24 O4 C25 117.2(3)
C21 N3 C22 105.3(2)
C21 N4 H4A 125.7
C21 N4 C23 108.7(2)
C23 N4 H4A 125.7
C16 C15 C20 117.9(3)
C16 C15 C27 119.2(3)
C20 C15 C27 122.9(3)
C15 C16 H16 118.7
C17 C16 C15 122.5(3)
C17 C16 H16 118.7
C16 C17 H17 120.4
C16 C17 C18 119.3(3)
C18 C17 H17 120.4
C17 C18 H18 120.1
C17 C18 C19 119.7(3)
C19 C18 H18 120.1
C18 C19 H19 119.6
C18 C19 C20 120.8(3)
C20 C19 H19 119.6
C15 C20 C19 119.8(3)
C15 C20 C21 122.1(3)
C19 C20 C21 118.1(3)
N3 C21 N4 110.7(2)
N3 C21 C20 126.5(3)
N4 C21 C20 122.8(2)
N3 C22 C23 111.0(2)
N3 C22 C28 119.5(3)
C23 C22 C28 129.4(3)
N4 C23 C22 104.3(3)
N4 C23 C24 119.7(2)
C22 C23 C24 136.0(3)
O3 C24 O4 123.9(3)
O3 C24 C23 123.0(3)
O4 C24 C23 113.0(3)
O4 C25 H25A 110.2
O4 C25 H25B 110.2
H25A C25 H25B 108.5
C26 C25 O4 107.4(3)
C26 C25 H25A 110.2
C26 C25 H25B 110.2
C25 C26 H26A 109.5
C25 C26 H26B 109.5
C25 C26 H26C 109.5
H26A C26 H26B 109.5
H26A C26 H26C 109.5
H26B C26 H26C 109.5
C15 C27 H27A 109.5
C15 C27 H27B 109.5
C15 C27 H27C 109.5
H27A C27 H27B 109.5
H27A C27 H27C 109.5
H27B C27 H27C 109.5
F4 C28 C22 112.8(3)
F5 C28 F4 105.0(3)
F5 C28 F6 106.5(3)
F5 C28 C22 113.7(3)
F6 C28 F4 106.6(3)
F6 C28 C22 111.8(3)

loop_
_geom_bond_atom_site_label_1
_geom_bond_atom_site_label_2
_geom_bond_distance
F1 C14 1.288(4)
F2 C14 1.308(5)
F3 C14 1.290(5)
O1 C10 1.199(3)
O2 C10 1.317(4)
O2 C11 1.457(4)
N1 C7 1.333(4)
N1 C8 1.358(4)
N2 H2 0.8600
N2 C7 1.346(4)
N2 C9 1.364(4)
C1 C2 1.383(4)
C1 C6 1.398(4)
C1 C13 1.509(5)
C2 H2A 0.9300
C2 C3 1.374(5)
C3 H3 0.9300
C3 C4 1.365(5)
C4 H4 0.9300
C4 C5 1.383(5)
C5 H5 0.9300
C5 C6 1.390(4)
C6 C7 1.468(4)
C8 C9 1.377(4)
C8 C14 1.487(4)
C9 C10 1.461(4)
C11 H11A 0.9700
C11 H11B 0.9700
C11 C12 1.447(5)
C12 H12A 0.9600
C12 H12B 0.9600
C12 H12C 0.9600
C13 H13A 0.9600
C13 H13B 0.9600
C13 H13C 0.9600
F4 C28 1.317(4)
F5 C28 1.306(4)
F6 C28 1.316(4)
O3 C24 1.205(3)
O4 C24 1.309(3)
O4 C25 1.461(4)
N3 C21 1.334(3)
N3 C22 1.356(4)
N4 H4A 0.8600
N4 C21 1.341(4)
N4 C23 1.368(3)
C15 C16 1.387(4)
C15 C20 1.387(4)
C15 C27 1.507(4)
C16 H16 0.9300
C16 C17 1.373(4)
C17 H17 0.9300
C17 C18 1.373(5)
C18 H18 0.9300
C18 C19 1.381(4)
C19 H19 0.9300
C19 C20 1.395(4)
C20 C21 1.472(4)
C22 C23 1.374(4)
C22 C28 1.492(4)
C23 C24 1.451(4)
C25 H25A 0.9700
C25 H25B 0.9700
C25 C26 1.461(5)
C26 H26A 0.9600
C26 H26B 0.9600
C26 H26C 0.9600
C27 H27A 0.9600
C27 H27B 0.9600
C27 H27C 0.9600

loop_
_geom_torsion_atom_site_label_1
_geom_torsion_atom_site_label_2
_geom_torsion_atom_site_label_3
_geom_torsion_atom_site_label_4
_geom_torsion
N1 C8 C9 N2 -0.2(4)
N1 C8 C9 C10 -178.6(4)
N1 C8 C14 F1 3.9(6)
N1 C8 C14 F2 -115.3(4)
N1 C8 C14 F3 127.5(4)
N2 C9 C10 O1 -0.8(5)
N2 C9 C10 O2 180.0(3)
C1 C2 C3 C4 0.3(6)
C1 C6 C7 N1 -41.4(5)
C1 C6 C7 N2 142.1(3)
C2 C1 C6 C5 -2.3(5)
C2 C1 C6 C7 177.5(3)
C2 C3 C4 C5 -1.7(6)
C3 C4 C5 C6 0.9(6)
C4 C5 C6 C1 1.1(5)
C4 C5 C6 C7 -178.7(3)
C5 C6 C7 N1 138.4(3)
C5 C6 C7 N2 -38.1(5)
C6 C1 C2 C3 1.7(5)
C7 N1 C8 C9 0.7(4)
C7 N1 C8 C14 179.3(3)
C7 N2 C9 C8 -0.4(4)
C7 N2 C9 C10 178.4(3)
C8 N1 C7 N2 -0.9(4)
C8 N1 C7 C6 -177.8(3)
C8 C9 C10 O1 177.4(4)
C8 C9 C10 O2 -1.8(6)
C9 N2 C7 N1 0.8(4)
C9 N2 C7 C6 177.8(3)
C9 C8 C14 F1 -177.8(4)
C9 C8 C14 F2 63.0(6)
C9 C8 C14 F3 -54.2(6)
C10 O2 C11 C12 -179.1(4)
C11 O2 C10 O1 1.3(5)
C11 O2 C10 C9 -179.5(3)
C13 C1 C2 C3 -177.2(4)
C13 C1 C6 C5 176.5(3)
C13 C1 C6 C7 -3.7(5)
C14 C8 C9 N2 -178.6(4)
C14 C8 C9 C10 3.0(7)
N3 C22 C23 N4 0.9(4)
N3 C22 C23 C24 -178.2(3)
N3 C22 C28 F4 114.8(3)
N3 C22 C28 F5 -125.9(3)
N3 C22 C28 F6 -5.3(5)
N4 C23 C24 O3 4.1(5)
N4 C23 C24 O4 -175.4(3)
C15 C16 C17 C18 -0.4(5)
C15 C20 C21 N3 -38.3(5)
C15 C20 C21 N4 140.8(3)
C16 C15 C20 C19 1.0(4)
C16 C15 C20 C21 -176.7(3)
C16 C17 C18 C19 0.8(5)
C17 C18 C19 C20 -0.4(5)
C18 C19 C20 C15 -0.6(5)
C18 C19 C20 C21 177.3(3)
C19 C20 C21 N3 143.9(3)
C19 C20 C21 N4 -37.0(4)
C20 C15 C16 C17 -0.6(5)
C21 N3 C22 C23 -0.3(4)
C21 N3 C22 C28 -178.9(3)
C21 N4 C23 C22 -1.1(3)
C21 N4 C23 C24 178.2(3)
C22 N3 C21 N4 -0.4(3)
C22 N3 C21 C20 178.9(3)
C22 C23 C24 O3 -177.0(4)
C22 C23 C24 O4 3.5(6)
C23 N4 C21 N3 0.9(3)
C23 N4 C21 C20 -178.3(3)
C23 C22 C28 F4 -63.5(5)
C23 C22 C28 F5 55.9(5)
C23 C22 C28 F6 176.5(3)
C24 O4 C25 C26 -161.9(4)
C25 O4 C24 O3 -2.3(6)
C25 O4 C24 C23 177.3(3)
C27 C15 C16 C17 -179.6(3)
C27 C15 C20 C19 -180.0(3)
C27 C15 C20 C21 2.3(4)
C28 C22 C23 N4 179.2(3)
C28 C22 C23 C24 0.2(6)
